data_4308020
loop_
_publ_author_name
'Liqing Ma'
'Philip M. Imbesi'
'James B. Updegraff'
'Allen D. Hunter'
'John D. Protasiewicz'

_publ_section_title
;
Synthesis and Structural Studies of NCN Diimine Palladium Pincer Complexes
Bearingm-Terphenyl Scaffolds
;
_journal_name_full 'Inorganic Chemistry'
_journal_page_first 5220
_journal_page_last 5228
_journal_paper_doi 10.1021/ic062476a
_journal_volume 46
_journal_year 2007
_chemical_formula_sum 'C36 H31 I N2 Pd'
_chemical_formula_weight 724.93
_chemical_name_systematic
; 
 ? 
;
_space_group_IT_number 14
_symmetry_cell_setting monoclinic
_symmetry_space_group_name_Hall '-P 2ybc'
_symmetry_space_group_name_H-M 'P 1 21/c 1'
_atom_sites_solution_hydrogens geom
_atom_sites_solution_primary direct
_atom_sites_solution_secondary difmap
_audit_creation_method SHELXL-97
_cell_angle_alpha 90.00
_cell_angle_beta 99.8810(10)
_cell_angle_gamma 90.00
_cell_formula_units_Z 4
_cell_length_a 17.3546(4)
_cell_length_b 14.2975(4)
_cell_length_c 12.2046(3)
_cell_measurement_temperature 100(2)
_cell_volume 2983.37(13)
_computing_structure_refinement 'SHELXL-97 (Sheldrick, 1997)'
_computing_structure_solution 'SHELXS-97 (Sheldrick, 1990)'
_diffrn_ambient_temperature 100(2)
_diffrn_measured_fraction_theta_full 0.999
_diffrn_measured_fraction_theta_max 0.999
_diffrn_measurement_device_type 'CCD area detector'
_diffrn_measurement_method 'phi and omega scans'
_diffrn_radiation_monochromator graphite
_diffrn_radiation_source 'fine-focus sealed tube'
_diffrn_radiation_type MoK\a
_diffrn_radiation_wavelength 0.71073
_diffrn_reflns_av_R_equivalents 0.0309
_diffrn_reflns_av_sigmaI/netI 0.0191
_diffrn_reflns_limit_h_max 22
_diffrn_reflns_limit_h_min -22
_diffrn_reflns_limit_k_max 18
_diffrn_reflns_limit_k_min -18
_diffrn_reflns_limit_l_max 15
_diffrn_reflns_limit_l_min -15
_diffrn_reflns_number 42236
_diffrn_reflns_theta_full 27.50
_diffrn_reflns_theta_max 27.50
_diffrn_reflns_theta_min 1.19
_exptl_absorpt_coefficient_mu 1.684
_exptl_absorpt_correction_T_max 0.817
_exptl_absorpt_correction_T_min 0.752
_exptl_absorpt_correction_type multi-scan
_exptl_absorpt_process_details 'AXScale in Apex2  (Bruker, 2004)'
_exptl_crystal_colour colorless
_exptl_crystal_density_diffrn 1.614
_exptl_crystal_density_meas ?
_exptl_crystal_density_method .
_exptl_crystal_description block
_exptl_crystal_F_000 1440
_exptl_crystal_size_max 0.13
_exptl_crystal_size_mid 0.12
_exptl_crystal_size_min 0.12
_refine_diff_density_max 0.977
_refine_diff_density_min -0.535
_refine_diff_density_rms 0.084
_refine_ls_extinction_method none
_refine_ls_goodness_of_fit_ref 1.062
_refine_ls_hydrogen_treatment constr
_refine_ls_matrix_type full
_refine_ls_number_parameters 365
_refine_ls_number_reflns 6849
_refine_ls_number_restraints 0
_refine_ls_restrained_S_all 1.062
_refine_ls_R_factor_all 0.0251
_refine_ls_R_factor_gt 0.0213
_refine_ls_shift/su_max 0.002
_refine_ls_shift/su_mean 0.000
_refine_ls_structure_factor_coef Fsqd
_refine_ls_weighting_details 'calc w=1/[\s^2^(Fo^2^)+(0.0284P)^2^+2.6656P] where P=(Fo^2^+2Fc^2^)/3'
_refine_ls_weighting_scheme calc
_refine_ls_wR_factor_gt 0.0540
_refine_ls_wR_factor_ref 0.0563
_reflns_number_gt 6227
_reflns_number_total 6849
_reflns_threshold_expression >2sigma(I)
_cod_data_source_file ic062476a-file001_3.cif
_cod_data_source_block 11
_cod_depositor_comments
;
The following automatic conversions were performed:
'_symmetry_cell_setting' value 'Monoclinic' changed to 'monoclinic'
according to '/home/saulius/struct/CIF-dictionaries/cif_core.dic'
dictionary named 'cif_core.dic' version 2.4.1 from 2010-06-29.

Automatic conversion script
Id: cif_fix_enum 1527 2010-12-29 10:47:43Z saulius 
;
_cod_database_code 4308020

loop_
_symmetry_equiv_pos_as_xyz
'x, y, z'
'-x, y+1/2, -z+1/2'
'-x, -y, -z'
'x, -y-1/2, z-1/2'

loop_
_atom_site_label
_atom_site_type_symbol
_atom_site_fract_x
_atom_site_fract_y
_atom_site_fract_z
_atom_site_U_iso_or_equiv
_atom_site_adp_type
_atom_site_occupancy
_atom_site_symmetry_multiplicity
_atom_site_calc_flag
_atom_site_refinement_flags
_atom_site_disorder_assembly
_atom_site_disorder_group
Pd1 Pd 0.249021(8) 0.450513(10) 0.473718(12) 0.00955(4) Uani 1 1 d . . .
I1 I 0.267054(7) 0.638744(9) 0.478905(11) 0.01495(4) Uani 1 1 d . . .
N1 N 0.25448(10) 0.44472(11) 0.30699(14) 0.0119(3) Uani 1 1 d . . .
N2 N 0.24181(10) 0.45010(11) 0.64001(14) 0.0119(3) Uani 1 1 d . . .
C1 C 0.23627(11) 0.31112(14) 0.47203(15) 0.0115(4) Uani 1 1 d . . .
C2 C 0.16766(11) 0.27046(14) 0.49780(16) 0.0127(4) Uani 1 1 d . . .
C3 C 0.15945(12) 0.17285(14) 0.49676(16) 0.0147(4) Uani 1 1 d . . .
H3 H 0.1124 0.1460 0.5122 0.018 Uiso 1 1 calc R . .
C4 C 0.21840(12) 0.11491(14) 0.47370(17) 0.0156(4) Uani 1 1 d . . .
H4 H 0.2123 0.0489 0.4744 0.019 Uiso 1 1 calc R . .
C5 C 0.28661(12) 0.15452(14) 0.44942(16) 0.0137(4) Uani 1 1 d . . .
H5 H 0.3278 0.1152 0.4348 0.016 Uiso 1 1 calc R . .
C6 C 0.29540(11) 0.25210(14) 0.44629(15) 0.0122(4) Uani 1 1 d . . .
C7 C 0.37082(11) 0.28620(14) 0.41718(16) 0.0132(4) Uani 1 1 d . . .
C8 C 0.44105(12) 0.24680(15) 0.47056(17) 0.0161(4) Uani 1 1 d . . .
H8 H 0.4397 0.2012 0.5269 0.019 Uiso 1 1 calc R . .
C9 C 0.51260(12) 0.27223(16) 0.44378(19) 0.0206(4) Uani 1 1 d . . .
H9 H 0.5595 0.2464 0.4840 0.025 Uiso 1 1 calc R . .
C10 C 0.51585(13) 0.33535(17) 0.3583(2) 0.0229(5) Uani 1 1 d . . .
H10 H 0.5647 0.3527 0.3391 0.028 Uiso 1 1 calc R . .
C11 C 0.44699(13) 0.37258(16) 0.30160(19) 0.0195(4) Uani 1 1 d . . .
H11 H 0.4486 0.4132 0.2404 0.023 Uiso 1 1 calc R . .
C12 C 0.37490(12) 0.35161(14) 0.33249(17) 0.0143(4) Uani 1 1 d . . .
C13 C 0.30838(11) 0.40156(14) 0.26803(16) 0.0136(4) Uani 1 1 d . . .
H13 H 0.3050 0.4019 0.1895 0.016 Uiso 1 1 calc R . .
C14 C 0.20226(12) 0.50012(14) 0.22607(16) 0.0133(4) Uani 1 1 d . . .
C15 C 0.23290(13) 0.57568(15) 0.17383(17) 0.0166(4) Uani 1 1 d . . .
C16 C 0.18120(13) 0.62554(15) 0.09432(18) 0.0199(4) Uani 1 1 d . . .
H16 H 0.2001 0.6775 0.0582 0.024 Uiso 1 1 calc R . .
C17 C 0.10329(13) 0.60088(15) 0.06708(18) 0.0206(5) Uani 1 1 d . . .
H17 H 0.0694 0.6352 0.0121 0.025 Uiso 1 1 calc R . .
C18 C 0.07455(13) 0.52589(15) 0.12012(17) 0.0177(4) Uani 1 1 d . . .
H18 H 0.0208 0.5097 0.1017 0.021 Uiso 1 1 calc R . .
C19 C 0.12367(12) 0.47407(14) 0.20001(17) 0.0141(4) Uani 1 1 d . . .
C20 C 0.09267(12) 0.39039(16) 0.25264(18) 0.0191(4) Uani 1 1 d . . .
H20A H 0.0387 0.3782 0.2164 0.029 Uiso 1 1 calc R . .
H20B H 0.0938 0.4025 0.3319 0.029 Uiso 1 1 calc R . .
H20C H 0.1252 0.3358 0.2440 0.029 Uiso 1 1 calc R . .
C21 C 0.31790(13) 0.60374(16) 0.19640(19) 0.0219(5) Uani 1 1 d . . .
H21A H 0.3462 0.5699 0.1457 0.033 Uiso 1 1 calc R . .
H21B H 0.3405 0.5883 0.2735 0.033 Uiso 1 1 calc R . .
H21C H 0.3223 0.6712 0.1847 0.033 Uiso 1 1 calc R . .
C22 C 0.10014(11) 0.32393(14) 0.52637(16) 0.0127(4) Uani 1 1 d . . .
C23 C 0.02489(12) 0.29946(14) 0.47360(17) 0.0155(4) Uani 1 1 d . . .
H23 H 0.0190 0.2554 0.4145 0.019 Uiso 1 1 calc R . .
C24 C -0.04137(12) 0.33759(15) 0.50495(18) 0.0188(4) Uani 1 1 d . . .
H24 H -0.0917 0.3208 0.4661 0.023 Uiso 1 1 calc R . .
C25 C -0.03449(13) 0.40015(17) 0.5928(2) 0.0226(5) Uani 1 1 d . . .
H25 H -0.0798 0.4255 0.6155 0.027 Uiso 1 1 calc R . .
C26 C 0.03959(13) 0.42537(17) 0.64714(19) 0.0209(4) Uani 1 1 d . . .
H26 H 0.0448 0.4672 0.7085 0.025 Uiso 1 1 calc R . .
C27 C 0.10688(12) 0.38986(15) 0.61248(17) 0.0145(4) Uani 1 1 d . . .
C28 C 0.18054(11) 0.42348(14) 0.67768(16) 0.0134(4) Uani 1 1 d . . .
H28 H 0.1833 0.4259 0.7560 0.016 Uiso 1 1 calc R . .
C29 C 0.30201(11) 0.49150(14) 0.72447(16) 0.0127(4) Uani 1 1 d . . .
C30 C 0.37679(12) 0.45094(14) 0.74366(17) 0.0142(4) Uani 1 1 d . . .
C31 C 0.43162(12) 0.48589(15) 0.83092(17) 0.0158(4) Uani 1 1 d . . .
H31 H 0.4822 0.4585 0.8463 0.019 Uiso 1 1 calc R . .
C32 C 0.41395(13) 0.55974(15) 0.89560(18) 0.0186(4) Uani 1 1 d . . .
H32 H 0.4518 0.5820 0.9555 0.022 Uiso 1 1 calc R . .
C33 C 0.34063(13) 0.60119(15) 0.87262(17) 0.0187(4) Uani 1 1 d . . .
H33 H 0.3293 0.6531 0.9158 0.022 Uiso 1 1 calc R . .
C34 C 0.28317(12) 0.56785(15) 0.78695(17) 0.0159(4) Uani 1 1 d . . .
C35 C 0.20500(13) 0.61729(16) 0.76673(19) 0.0206(4) Uani 1 1 d . . .
H35A H 0.1797 0.6077 0.6894 0.031 Uiso 1 1 calc R . .
H35B H 0.2130 0.6844 0.7809 0.031 Uiso 1 1 calc R . .
H35C H 0.1717 0.5919 0.8168 0.031 Uiso 1 1 calc R . .
C36 C 0.39801(13) 0.37163(16) 0.67438(18) 0.0199(4) Uani 1 1 d . . .
H36A H 0.4496 0.3474 0.7072 0.030 Uiso 1 1 calc R . .
H36B H 0.3993 0.3939 0.5988 0.030 Uiso 1 1 calc R . .
H36C H 0.3590 0.3218 0.6718 0.030 Uiso 1 1 calc R . .

loop_
_atom_site_aniso_label
_atom_site_aniso_U_11
_atom_site_aniso_U_22
_atom_site_aniso_U_33
_atom_site_aniso_U_23
_atom_site_aniso_U_13
_atom_site_aniso_U_12
Pd1 0.01030(7) 0.00871(8) 0.00959(8) 0.00013(5) 0.00158(5) -0.00028(5)
I1 0.01669(7) 0.00998(7) 0.01824(7) -0.00047(5) 0.00314(5) -0.00110(5)
N1 0.0136(8) 0.0100(8) 0.0117(8) 0.0003(6) 0.0014(6) -0.0020(6)
N2 0.0127(8) 0.0114(8) 0.0115(8) -0.0013(6) 0.0014(6) 0.0006(6)
C1 0.0149(9) 0.0120(9) 0.0068(8) 0.0004(7) -0.0005(7) -0.0014(7)
C2 0.0136(9) 0.0129(9) 0.0112(9) -0.0017(7) 0.0015(7) -0.0005(7)
C3 0.0165(10) 0.0152(10) 0.0125(9) 0.0018(8) 0.0031(7) -0.0036(8)
C4 0.0219(10) 0.0123(10) 0.0124(9) 0.0004(8) 0.0024(8) -0.0014(8)
C5 0.0175(10) 0.0123(9) 0.0115(9) -0.0006(7) 0.0031(7) 0.0025(7)
C6 0.0153(9) 0.0135(10) 0.0073(8) -0.0005(7) 0.0004(7) -0.0011(7)
C7 0.0147(9) 0.0119(9) 0.0132(9) -0.0015(7) 0.0034(7) 0.0003(7)
C8 0.0170(10) 0.0141(10) 0.0171(10) 0.0018(8) 0.0029(8) 0.0019(8)
C9 0.0136(10) 0.0202(11) 0.0273(11) 0.0022(9) 0.0014(8) 0.0027(8)
C10 0.0140(10) 0.0245(12) 0.0313(12) 0.0038(10) 0.0065(9) 0.0004(9)
C11 0.0183(10) 0.0185(11) 0.0226(11) 0.0060(9) 0.0066(8) 0.0009(8)
C12 0.0144(10) 0.0139(10) 0.0145(9) -0.0002(8) 0.0025(7) 0.0014(7)
C13 0.0158(9) 0.0141(10) 0.0112(9) 0.0008(8) 0.0034(7) -0.0024(8)
C14 0.0171(10) 0.0124(10) 0.0104(9) 0.0003(7) 0.0019(7) 0.0037(7)
C15 0.0224(11) 0.0134(10) 0.0144(10) 0.0003(8) 0.0045(8) -0.0001(8)
C16 0.0281(12) 0.0142(10) 0.0176(10) 0.0039(8) 0.0048(8) 0.0024(8)
C17 0.0283(12) 0.0164(11) 0.0158(10) 0.0028(8) 0.0001(8) 0.0090(9)
C18 0.0186(10) 0.0185(10) 0.0154(10) -0.0036(8) 0.0011(8) 0.0051(8)
C19 0.0171(10) 0.0133(9) 0.0123(9) -0.0017(8) 0.0036(7) 0.0021(8)
C20 0.0165(10) 0.0222(11) 0.0177(10) 0.0034(9) 0.0006(8) -0.0033(8)
C21 0.0244(11) 0.0203(11) 0.0217(11) 0.0041(9) 0.0058(9) -0.0049(9)
C22 0.0143(9) 0.0129(9) 0.0113(9) 0.0029(7) 0.0034(7) -0.0010(7)
C23 0.0175(10) 0.0137(10) 0.0149(10) 0.0005(8) 0.0015(7) -0.0028(8)
C24 0.0143(10) 0.0191(11) 0.0219(11) 0.0006(9) 0.0001(8) -0.0017(8)
C25 0.0150(10) 0.0243(12) 0.0299(12) -0.0051(10) 0.0077(9) 0.0004(9)
C26 0.0186(11) 0.0224(11) 0.0229(11) -0.0079(9) 0.0074(8) -0.0017(9)
C27 0.0143(9) 0.0157(10) 0.0140(9) 0.0012(8) 0.0035(7) -0.0017(8)
C28 0.0166(10) 0.0130(9) 0.0108(9) -0.0014(7) 0.0034(7) 0.0003(7)
C29 0.0153(9) 0.0122(9) 0.0105(9) 0.0010(7) 0.0016(7) -0.0035(7)
C30 0.0150(9) 0.0158(10) 0.0119(9) 0.0029(7) 0.0026(7) -0.0023(7)
C31 0.0142(9) 0.0187(10) 0.0142(10) 0.0038(8) 0.0016(7) -0.0034(8)
C32 0.0202(10) 0.0188(11) 0.0154(10) -0.0004(8) -0.0013(8) -0.0076(8)
C33 0.0238(11) 0.0166(10) 0.0155(10) -0.0043(8) 0.0025(8) -0.0042(8)
C34 0.0187(10) 0.0149(10) 0.0144(10) -0.0001(8) 0.0033(8) -0.0003(8)
C35 0.0198(11) 0.0208(11) 0.0205(11) -0.0057(9) 0.0017(8) 0.0028(8)
C36 0.0176(10) 0.0218(11) 0.0190(10) -0.0037(9) -0.0008(8) 0.0037(8)

loop_
_atom_type_symbol
_atom_type_description
_atom_type_scat_dispersion_real
_atom_type_scat_dispersion_imag
_atom_type_scat_source
C C 0.0033 0.0016 'International Tables Vol C Tables 4.2.6.8 and 6.1.1.4'
H H 0.0000 0.0000 'International Tables Vol C Tables 4.2.6.8 and 6.1.1.4'
N N 0.0061 0.0033 'International Tables Vol C Tables 4.2.6.8 and 6.1.1.4'
Pd Pd -0.9988 1.0072 'International Tables Vol C Tables 4.2.6.8 and 6.1.1.4'
I I -0.4742 1.8119 'International Tables Vol C Tables 4.2.6.8 and 6.1.1.4'

loop_
_geom_angle_atom_site_label_1
_geom_angle_atom_site_label_2
_geom_angle_atom_site_label_3
_geom_angle
_geom_angle_site_symmetry_1
_geom_angle_site_symmetry_3
_geom_angle_publ_flag
C1 Pd1 N2 88.97(7) . . ?
C1 Pd1 N1 88.48(7) . . ?
N2 Pd1 N1 177.39(6) . . ?
C1 Pd1 I1 179.24(5) . . ?
N2 Pd1 I1 90.35(4) . . ?
N1 Pd1 I1 92.20(4) . . ?
C13 N1 C14 114.87(17) . . ?
C13 N1 Pd1 123.28(14) . . ?
C14 N1 Pd1 121.40(13) . . ?
C28 N2 C29 113.74(17) . . ?
C28 N2 Pd1 123.23(14) . . ?
C29 N2 Pd1 122.57(13) . . ?
C6 C1 C2 118.68(18) . . ?
C6 C1 Pd1 121.05(14) . . ?
C2 C1 Pd1 120.27(15) . . ?
C3 C2 C1 119.81(18) . . ?
C3 C2 C22 115.46(17) . . ?
C1 C2 C22 124.72(18) . . ?
C4 C3 C2 121.36(19) . . ?
C3 C4 C5 119.12(19) . . ?
C4 C5 C6 120.74(19) . . ?
C5 C6 C1 120.23(18) . . ?
C5 C6 C7 115.71(18) . . ?
C1 C6 C7 124.04(18) . . ?
C8 C7 C12 117.45(18) . . ?
C8 C7 C6 119.11(18) . . ?
C12 C7 C6 123.27(18) . . ?
C9 C8 C7 122.0(2) . . ?
C8 C9 C10 120.1(2) . . ?
C11 C10 C9 119.0(2) . . ?
C10 C11 C12 121.3(2) . . ?
C11 C12 C7 120.07(19) . . ?
C11 C12 C13 114.14(18) . . ?
C7 C12 C13 125.77(18) . . ?
N1 C13 C12 126.48(18) . . ?
C19 C14 C15 122.18(18) . . ?
C19 C14 N1 118.65(18) . . ?
C15 C14 N1 119.13(18) . . ?
C16 C15 C14 117.3(2) . . ?
C16 C15 C21 118.83(19) . . ?
C14 C15 C21 123.81(19) . . ?
C17 C16 C15 121.4(2) . . ?
C16 C17 C18 120.00(19) . . ?
C17 C18 C19 120.7(2) . . ?
C18 C19 C14 118.29(19) . . ?
C18 C19 C20 120.14(19) . . ?
C14 C19 C20 121.53(18) . . ?
C23 C22 C27 117.70(18) . . ?
C23 C22 C2 118.29(18) . . ?
C27 C22 C2 123.56(18) . . ?
C24 C23 C22 121.9(2) . . ?
C23 C24 C25 120.2(2) . . ?
C24 C25 C26 119.1(2) . . ?
C25 C26 C27 120.8(2) . . ?
C22 C27 C26 120.17(19) . . ?
C22 C27 C28 125.47(18) . . ?
C26 C27 C28 114.26(18) . . ?
N2 C28 C27 126.89(18) . . ?
C34 C29 C30 121.73(18) . . ?
C34 C29 N2 119.60(17) . . ?
C30 C29 N2 118.62(17) . . ?
C31 C30 C29 118.03(19) . . ?
C31 C30 C36 120.07(19) . . ?
C29 C30 C36 121.90(18) . . ?
C32 C31 C30 121.4(2) . . ?
C31 C32 C33 119.71(19) . . ?
C32 C33 C34 121.1(2) . . ?
C33 C34 C29 117.98(19) . . ?
C33 C34 C35 117.85(19) . . ?
C29 C34 C35 124.17(19) . . ?

loop_
_geom_bond_atom_site_label_1
_geom_bond_atom_site_label_2
_geom_bond_distance
_geom_bond_site_symmetry_2
_geom_bond_publ_flag
Pd1 C1 2.005(2) . ?
Pd1 N2 2.0547(17) . ?
Pd1 N1 2.0549(17) . ?
Pd1 I1 2.7089(2) . ?
N1 C13 1.278(3) . ?
N1 C14 1.455(2) . ?
N2 C28 1.286(3) . ?
N2 C29 1.461(2) . ?
C1 C6 1.405(3) . ?
C1 C2 1.408(3) . ?
C2 C3 1.403(3) . ?
C2 C22 1.490(3) . ?
C3 C4 1.382(3) . ?
C4 C5 1.389(3) . ?
C5 C6 1.405(3) . ?
C6 C7 1.495(3) . ?
C7 C8 1.398(3) . ?
C7 C12 1.405(3) . ?
C8 C9 1.386(3) . ?
C9 C10 1.388(3) . ?
C10 C11 1.381(3) . ?
C11 C12 1.400(3) . ?
C12 C13 1.466(3) . ?
C14 C19 1.397(3) . ?
C14 C15 1.404(3) . ?
C15 C16 1.399(3) . ?
C15 C21 1.508(3) . ?
C16 C17 1.381(3) . ?
C17 C18 1.389(3) . ?
C18 C19 1.393(3) . ?
C19 C20 1.501(3) . ?
C22 C23 1.398(3) . ?
C22 C27 1.402(3) . ?
C23 C24 1.384(3) . ?
C24 C25 1.386(3) . ?
C25 C26 1.389(3) . ?
C26 C27 1.404(3) . ?
C27 C28 1.466(3) . ?
C29 C34 1.402(3) . ?
C29 C30 1.404(3) . ?
C30 C31 1.393(3) . ?
C30 C36 1.498(3) . ?
C31 C32 1.384(3) . ?
C32 C33 1.388(3) . ?
C33 C34 1.399(3) . ?
C34 C35 1.512(3) . ?
